data_4120299
loop_
_publ_author_name
'Thao T. Vo'
'Jiaheng Zhang'
'Damon A. Parrish'
'Brendan Twamley'
'Jean'ne M. Shreeve'

_publ_contact_author_address
;
Laboratory for the Structure of Matter
Naval Research Laboratory
Washington, DC 20375
;
_publ_contact_author_email damon.parrish@nrl.navy.mil
_publ_contact_author_fax 202-767-6874
_publ_contact_author_name 'Dr Damon A. Parrish'
_publ_contact_author_phone 202-404-2141
_publ_section_title
;
 New Roles for 1,1-Diamino-2,2-dinitroethene (FOX-7): Halogenated FOX-7
 and Azo-bis(diahaloFOX) as Energetic Materials and Oxidizers
;
_journal_name_full 'Journal of the American Chemical Society'
_journal_page_first 11787
_journal_page_last 11790
_journal_paper_doi 10.1021/ja406629g
_journal_volume 135
_journal_year 2013
_chemical_formula_moiety 'C3 H5 Cl N4 O4'
_chemical_formula_sum 'C3 H5 Cl N4 O4'
_chemical_formula_weight 196.56
_chemical_name_systematic
;
 ? 
;
_space_group_crystal_system monoclinic
_space_group_IT_number 14
_space_group_name_Hall '-P 2yn'
_space_group_name_H-M_alt 'P 1 21/n 1'
_symmetry_space_group_name_Hall '-P 2yn'
_symmetry_space_group_name_H-M 'P 1 21/n 1'
_atom_sites_solution_hydrogens geom
_atom_sites_solution_primary iterative
_atom_sites_solution_secondary difmap
_audit_creation_date 2013-05-07
_audit_creation_method
;
  Olex2 1.2
  (compiled Apr 23 2013 17:54:37, GUI svn.r4466)
;
_cell_angle_alpha 90.00
_cell_angle_beta 111.447(2)
_cell_angle_gamma 90.00
_cell_formula_units_Z 4
_cell_length_a 8.0235(12)
_cell_length_b 9.8310(15)
_cell_length_c 10.1811(15)
_cell_measurement_reflns_used 5629
_cell_measurement_temperature 149.5
_cell_measurement_theta_max 30.47
_cell_measurement_theta_min 2.79
_cell_volume 747.47(19)
_computing_data_reduction 'SAINT v7.68A (Bruker, 2009)'
_computing_molecular_graphics
;
O. V. Dolomanov, L. J. Bourhis, R. J. Gildea, J. A. K. Howard and H. Puschmann,
OLEX2: a complete structure solution, refinement and analysis program.
J. Appl. Cryst. (2009). 42, 339-341.
;
_computing_publication_material
;
O. V. Dolomanov, L. J. Bourhis, R. J. Gildea, J. A. K. Howard and H. Puschmann,
OLEX2: a complete structure solution, refinement and analysis program.
J. Appl. Cryst. (2009). 42, 339-341.
;
_computing_structure_refinement
;
XL, G.M. Sheldrick, Acta Cryst.
(2008). A64, 112-122
;
_computing_structure_solution
;
olex2.solve (L.J. Bourhis, O.V. Dolomanov, R.J. Gildea, J.A.K. Howard,
H. Puschmann, in preparation, 2011)
;
_diffrn_ambient_temperature 149.5
_diffrn_measured_fraction_theta_full 0.995
_diffrn_measured_fraction_theta_max 0.995
_diffrn_measurement_device_type 'Bruker APEX-II CCD'
_diffrn_measurement_method '\f and \w scans'
_diffrn_radiation_monochromator graphite
_diffrn_radiation_type MoK\a
_diffrn_radiation_wavelength 0.71073
_diffrn_reflns_av_R_equivalents 0.0245
_diffrn_reflns_av_unetI/netI 0.0176
_diffrn_reflns_limit_h_max 11
_diffrn_reflns_limit_h_min -11
_diffrn_reflns_limit_k_max 14
_diffrn_reflns_limit_k_min -14
_diffrn_reflns_limit_l_max 14
_diffrn_reflns_limit_l_min -14
_diffrn_reflns_number 11335
_diffrn_reflns_theta_full 30.54
_diffrn_reflns_theta_max 30.54
_diffrn_reflns_theta_min 2.79
_diffrn_source 'fine-focus sealed tube'
_diffrn_standards_number 0
_exptl_absorpt_coefficient_mu 0.494
_exptl_absorpt_correction_T_max 0.7461
_exptl_absorpt_correction_T_min 0.6309
_exptl_absorpt_correction_type multi-scan
_exptl_absorpt_process_details
;
SADABS-2008/1 (Bruker,2008) was used for absorption correction.
wR2(int) was 0.0562 before and 0.0385 after correction.
The Ratio of minimum to maximum transmission is 0.8456.
The \l/2 correction factor is 0.0015.
;
_exptl_crystal_colour colourless
_exptl_crystal_colour_primary colourless
_exptl_crystal_density_diffrn 1.747
_exptl_crystal_description Needle
_exptl_crystal_F_000 400
_exptl_crystal_size_max 0.622
_exptl_crystal_size_mid 0.24
_exptl_crystal_size_min 0.105
_refine_diff_density_max 0.411
_refine_diff_density_min -0.422
_refine_diff_density_rms 0.056
_refine_ls_extinction_method none
_refine_ls_goodness_of_fit_ref 1.049
_refine_ls_hydrogen_treatment mixed
_refine_ls_matrix_type full
_refine_ls_number_parameters 115
_refine_ls_number_reflns 2276
_refine_ls_number_restraints 0
_refine_ls_restrained_S_all 1.049
_refine_ls_R_factor_all 0.0403
_refine_ls_R_factor_gt 0.0341
_refine_ls_shift/su_max 0.001
_refine_ls_shift/su_mean 0.000
_refine_ls_structure_factor_coef Fsqd
_refine_ls_weighting_details 'calc w=1/[\s^2^(Fo^2^)+(0.0393P)^2^+0.5276P] where P=(Fo^2^+2Fc^2^)/3'
_refine_ls_weighting_scheme calc
_refine_ls_wR_factor_gt 0.0883
_refine_ls_wR_factor_ref 0.0922
_reflns_number_gt 1995
_reflns_number_total 2276
_reflns_threshold_expression >2sigma(I)
_cod_data_source_file ja406629g_si_002_6.cif
_cod_data_source_block tvo1372b_cryo_0m
_cod_database_code 4120299
_olex2_refinement_description
;
1. Fixed Uiso
 At 1.5 times of:
  All C(H,H,H) groups, All N(H) groups
2.a Idealised Me refined as rotating group:
 C3(H3A,H3B,H3C)
2.b Idealised tetrahedral OH refined as rotating group:
 N2(H2)
;

loop_
_space_group_symop_id
_space_group_symop_operation_xyz
1 'x, y, z'
2 '-x+1/2, y+1/2, -z+1/2'
3 '-x, -y, -z'
4 'x-1/2, -y-1/2, z-1/2'

loop_
_atom_site_label
_atom_site_type_symbol
_atom_site_fract_x
_atom_site_fract_y
_atom_site_fract_z
_atom_site_U_iso_or_equiv
_atom_site_adp_type
_atom_site_occupancy
_atom_site_symmetry_multiplicity
_atom_site_calc_flag
_atom_site_refinement_flags
Cl1 Cl 0.09339(5) 0.94345(4) 0.81592(4) 0.03466(12) Uani 1 1 d .
N1 N -0.05476(15) 0.70559(12) 0.92535(12) 0.0196(2) Uani 1 1 d .
N2 N 0.17237(16) 0.73927(14) 1.15130(12) 0.0241(3) Uani 1 1 d .
H2 H 0.1092 0.6978 1.1775 0.036 Uiso 1 1 calc R
O3 O 0.38431(18) 0.78242(15) 0.81059(14) 0.0389(3) Uani 1 1 d .
O4 O 0.34993(17) 0.62327(12) 0.94573(14) 0.0330(3) Uani 1 1 d .
C1 C 0.10040(16) 0.75415(13) 1.01693(13) 0.0158(2) Uani 1 1 d .
C2 C 0.21342(16) 0.83445(13) 0.95046(13) 0.0174(2) Uani 1 1 d .
O1 O 0.29949(19) 1.01903(14) 1.10648(17) 0.0436(3) Uani 1 1 d .
O2 O 0.50624(14) 0.87268(13) 1.11515(12) 0.0322(3) Uani 1 1 d .
C3 C -0.17679(19) 0.63212(16) 0.97604(16) 0.0263(3) Uani 1 1 d .
H3A H -0.1124 0.5578 1.0379 0.039 Uiso 1 1 calc R
H3B H -0.2756 0.5948 0.8955 0.039 Uiso 1 1 calc R
H3C H -0.2246 0.6944 1.0288 0.039 Uiso 1 1 calc R
N3 N 0.35436(16) 0.91730(13) 1.06877(13) 0.0240(2) Uani 1 1 d .
N4 N 0.32597(16) 0.73686(13) 0.89603(12) 0.0220(2) Uani 1 1 d .
H1 H -0.090(3) 0.733(2) 0.850(2) 0.026(5) Uiso 1 1 d .

loop_
_atom_site_aniso_label
_atom_site_aniso_U_11
_atom_site_aniso_U_22
_atom_site_aniso_U_33
_atom_site_aniso_U_23
_atom_site_aniso_U_13
_atom_site_aniso_U_12
Cl1 0.02555(18) 0.0382(2) 0.0369(2) 0.02269(16) 0.00750(15) 0.00144(14)
N1 0.0162(5) 0.0267(6) 0.0141(5) 0.0029(4) 0.0035(4) -0.0044(4)
N2 0.0187(5) 0.0387(7) 0.0135(5) 0.0013(4) 0.0043(4) -0.0072(5)
O3 0.0422(7) 0.0529(8) 0.0341(6) -0.0003(6) 0.0288(6) -0.0055(6)
O4 0.0363(6) 0.0244(5) 0.0453(7) -0.0001(5) 0.0231(5) 0.0040(4)
C1 0.0145(5) 0.0188(5) 0.0142(5) 0.0008(4) 0.0054(4) -0.0011(4)
C2 0.0155(5) 0.0200(6) 0.0161(5) 0.0016(4) 0.0049(4) -0.0009(4)
O1 0.0429(7) 0.0349(7) 0.0611(9) -0.0245(6) 0.0287(7) -0.0126(5)
O2 0.0190(5) 0.0449(7) 0.0288(5) -0.0044(5) 0.0040(4) -0.0071(4)
C3 0.0194(6) 0.0341(7) 0.0241(6) 0.0029(6) 0.0063(5) -0.0093(5)
N3 0.0230(5) 0.0271(6) 0.0241(6) -0.0059(5) 0.0112(5) -0.0095(5)
N4 0.0193(5) 0.0291(6) 0.0190(5) -0.0042(4) 0.0085(4) -0.0040(4)

loop_
_atom_type_symbol
_atom_type_description
_atom_type_scat_dispersion_real
_atom_type_scat_dispersion_imag
_atom_type_scat_source
C C 0.0033 0.0016 'International Tables Vol C Tables 4.2.6.8 and 6.1.1.4'
H H 0.0000 0.0000 'International Tables Vol C Tables 4.2.6.8 and 6.1.1.4'
N N 0.0061 0.0033 'International Tables Vol C Tables 4.2.6.8 and 6.1.1.4'
O O 0.0106 0.0060 'International Tables Vol C Tables 4.2.6.8 and 6.1.1.4'
Cl Cl 0.1484 0.1585 'International Tables Vol C Tables 4.2.6.8 and 6.1.1.4'

loop_
_geom_angle_atom_site_label_1
_geom_angle_atom_site_label_2
_geom_angle_atom_site_label_3
_geom_angle
C1 N1 C3 120.28(11)
C1 N1 H1 118.8(15)
C3 N1 H1 118.7(15)
C1 N2 H2 109.5
N1 C1 C2 115.14(11)
N2 C1 N1 129.92(12)
N2 C1 C2 114.87(11)
C1 C2 Cl1 114.88(9)
C1 C2 N3 108.00(10)
C1 C2 N4 110.76(10)
N3 C2 Cl1 109.10(9)
N3 C2 N4 104.37(10)
N4 C2 Cl1 109.18(9)
N1 C3 H3A 109.5
N1 C3 H3B 109.5
N1 C3 H3C 109.5
H3A C3 H3B 109.5
H3A C3 H3C 109.5
H3B C3 H3C 109.5
O1 N3 C2 115.76(12)
O1 N3 O2 127.14(13)
O2 N3 C2 117.09(12)
O3 N4 C2 117.06(13)
O4 N4 O3 126.52(14)
O4 N4 C2 116.40(11)

loop_
_geom_bond_atom_site_label_1
_geom_bond_atom_site_label_2
_geom_bond_distance
Cl1 C2 1.7284(13)
N1 C1 1.3410(16)
N1 C3 1.4547(17)
N1 H1 0.76(2)
N2 H2 0.7700
N2 C1 1.2840(16)
O3 N4 1.2141(16)
O4 N4 1.2120(17)
C1 C2 1.5336(17)
C2 N3 1.5482(17)
C2 N4 1.5521(17)
O1 N3 1.2103(18)
O2 N3 1.2164(17)
C3 H3A 0.9800
C3 H3B 0.9800
C3 H3C 0.9800
